data_1574733
loop_
_publ_author_name
'Dutta, Madhusudan'
'Chatterjee, Abhijit'
'Deka, Nilotpal'
'Tanwar, Riteeka'
'Mishra, Vishnu'
'Saha, Arindam'
'Mandal, Pankaj'
'Boomishankar, Ramamoorthy'
'Hazra, Partha'

_publ_section_title
;
 Steric hindrance modulated efficient thermally activated delayed
 fluorescence with non-linear optical, ferroelectric and piezoelectric
 properties
;
_journal_issue 26
_journal_name_full 'Chemical Science'
_journal_page_first 11989
_journal_page_last 11998
_journal_paper_doi 10.1039/D5SC02107C
_journal_volume 16
_journal_year 2025
_chemical_formula_moiety 'C56 H54 N4'
_chemical_formula_sum 'C56 H54 N4'
_chemical_formula_weight 783.03
_space_group_crystal_system monoclinic
_space_group_IT_number 14
_space_group_name_Hall '-P 2ybc'
_space_group_name_H-M_alt 'P 1 21/c 1'
_atom_sites_solution_hydrogens geom
_audit_creation_method SHELXL-2018/3
_audit_update_record
;
2025-01-28 deposited with the CCDC.	2025-05-27 downloaded from the CCDC.
;
_cell_angle_alpha 90
_cell_angle_beta 103.138(2)
_cell_angle_gamma 90
_cell_formula_units_Z 4
_cell_length_a 16.3865(11)
_cell_length_b 10.2297(6)
_cell_length_c 35.160(2)
_cell_measurement_reflns_used 9881
_cell_measurement_temperature 296(2)
_cell_measurement_theta_max 25.03
_cell_measurement_theta_min 2.32
_cell_volume 5739.6(6)
_computing_cell_refinement 'Bruker APEX2'
_computing_data_collection 'Bruker APEX2'
_computing_data_reduction 'Bruker SAINT'
_computing_molecular_graphics 'Bruker SHELXTL'
_computing_publication_material 'Bruker SHELXTL'
_computing_structure_refinement 'SHELXL-2018/3 (Sheldrick, 2018)'
_computing_structure_solution 'SHELXT 2014/5 (Sheldrick, 2014)'
_diffrn_ambient_temperature 296(2)
_diffrn_measured_fraction_theta_full 1.000
_diffrn_measured_fraction_theta_max 1.000
_diffrn_measurement_device_type 'Bruker APEX-II CCD'
_diffrn_measurement_method '\f and \w scans'
_diffrn_radiation_type MoK\a
_diffrn_radiation_wavelength 0.71073
_diffrn_reflns_av_R_equivalents 0.1738
_diffrn_reflns_av_unetI/netI 0.1048
_diffrn_reflns_Laue_measured_fraction_full 1.000
_diffrn_reflns_Laue_measured_fraction_max 1.000
_diffrn_reflns_limit_h_max 20
_diffrn_reflns_limit_h_min -21
_diffrn_reflns_limit_k_max 13
_diffrn_reflns_limit_k_min -11
_diffrn_reflns_limit_l_max 45
_diffrn_reflns_limit_l_min -45
_diffrn_reflns_number 145179
_diffrn_reflns_point_group_measured_fraction_full 1.000
_diffrn_reflns_point_group_measured_fraction_max 1.000
_diffrn_reflns_theta_full 25.242
_diffrn_reflns_theta_max 27.485
_diffrn_reflns_theta_min 1.932
_exptl_absorpt_coefficient_mu 0.053
_exptl_crystal_colour Yellow
_exptl_crystal_density_diffrn 0.906
_exptl_crystal_description Crystalline
_exptl_crystal_F_000 1672
_refine_diff_density_max 0.670
_refine_diff_density_min -0.286
_refine_diff_density_rms 0.062
_refine_ls_extinction_method none
_refine_ls_goodness_of_fit_ref 1.023
_refine_ls_hydrogen_treatment constr
_refine_ls_matrix_type full
_refine_ls_number_parameters 553
_refine_ls_number_reflns 13157
_refine_ls_number_restraints 0
_refine_ls_restrained_S_all 1.023
_refine_ls_R_factor_all 0.1583
_refine_ls_R_factor_gt 0.0856
_refine_ls_shift/su_max 0.000
_refine_ls_shift/su_mean 0.000
_refine_ls_structure_factor_coef Fsqd
_refine_ls_weighting_details 'w=1/[\s^2^(Fo^2^)+(0.0984P)^2^+5.4786P] where P=(Fo^2^+2Fc^2^)/3'
_refine_ls_weighting_scheme calc
_refine_ls_wR_factor_gt 0.1963
_refine_ls_wR_factor_ref 0.2287
_reflns_Friedel_coverage 0.000
_reflns_number_gt 7384
_reflns_number_total 13157
_reflns_threshold_expression 'I > 2\s(I)'
_cod_data_source_file d5sc02107c2.cif
_cod_data_source_block c2_a_sq_sq
_cod_depositor_comments 'Adding full bibliography for 1574732--1574734.cif.'
_cod_original_sg_symbol_H-M 'P 21/c'
_cod_database_code 1574733
_shelx_shelxl_version_number 2018/3
_shelx_space_group_comment
;
The symmetry employed for this shelxl refinement is uniquely defined
by the following loop, which should always be used as a source of
symmetry information in preference to the above space-group names.
They are only intended as comments.
;

loop_
_space_group_symop_operation_xyz
'x, y, z'
'-x, y+1/2, -z+1/2'
'-x, -y, -z'
'x, -y-1/2, z-1/2'

loop_
_atom_site_label
_atom_site_type_symbol
_atom_site_fract_x
_atom_site_fract_y
_atom_site_fract_z
_atom_site_U_iso_or_equiv
_atom_site_adp_type
_atom_site_occupancy
_atom_site_site_symmetry_order
_atom_site_calc_flag
_atom_site_refinement_flags_posn
_atom_site_refinement_flags_adp
_atom_site_refinement_flags_occupancy
_atom_site_disorder_assembly
_atom_site_disorder_group
N001 N 0.10520(14) 0.5068(2) 0.25018(6) 0.0230(5) Uani 1 1 d . . . . .
N002 N 0.44684(14) 0.5191(2) 0.42188(7) 0.0252(6) Uani 1 1 d . . . . .
N003 N -0.07848(17) 0.2215(3) 0.39941(7) 0.0374(7) Uani 1 1 d . . . . .
C004 C 0.19943(16) 0.7177(3) 0.19022(8) 0.0210(6) Uani 1 1 d . . . . .
H004 H 0.207396 0.713966 0.164886 0.025 Uiso 1 1 calc R U . . .
C005 C 0.16137(17) 0.4703(3) 0.31932(7) 0.0196(6) Uani 1 1 d . . . . .
H005 H 0.212245 0.505244 0.316778 0.024 Uiso 1 1 calc R U . . .
C006 C 0.12047(16) 0.4952(3) 0.18745(8) 0.0199(6) Uani 1 1 d . . . . .
C007 C 0.22239(16) 0.4248(3) 0.39051(7) 0.0184(6) Uani 1 1 d . . . . .
C008 C 0.15297(16) 0.4235(3) 0.35595(8) 0.0194(6) Uani 1 1 d . . . . .
C009 C 0.14727(16) 0.6197(3) 0.24292(8) 0.0199(6) Uani 1 1 d . . . . .
C00A C 0.30208(17) 0.4730(3) 0.38981(8) 0.0215(6) Uani 1 1 d . . . . .
H00A H 0.312054 0.505352 0.366567 0.026 Uiso 1 1 calc R U . . .
C00B C 0.15820(16) 0.6156(3) 0.20440(8) 0.0192(6) Uani 1 1 d . . . . .
C00C C 0.46638(17) 0.6340(3) 0.40385(8) 0.0223(6) Uani 1 1 d . . . . .
C00D C 0.58926(17) 0.5260(3) 0.43013(8) 0.0211(6) Uani 1 1 d . . . . .
C00E C 0.09506(17) 0.4647(3) 0.28723(8) 0.0222(6) Uani 1 1 d . . . . .
C00F C 0.36596(17) 0.4732(3) 0.42297(8) 0.0225(6) Uani 1 1 d . . . . .
C00G C 0.06546(17) 0.3173(3) 0.39503(8) 0.0223(6) Uani 1 1 d . . . . .
C00H C 0.11194(17) 0.4386(3) 0.15050(8) 0.0216(6) Uani 1 1 d . . . . .
H00H H 0.133545 0.481044 0.131553 0.026 Uiso 1 1 calc R U . . .
C00I C 0.55355(17) 0.6411(3) 0.40845(8) 0.0223(6) Uani 1 1 d . . . . .
C00J C 0.07484(16) 0.3701(3) 0.35860(8) 0.0200(6) Uani 1 1 d . . . . .
C00K C 0.17352(18) 0.7276(3) 0.26652(8) 0.0242(6) Uani 1 1 d . . . . .
H00K H 0.164593 0.732478 0.291670 0.029 Uiso 1 1 calc R U . . .
C00L C 0.08917(17) 0.4296(3) 0.21616(8) 0.0217(6) Uani 1 1 d . . . . .
C00M C 0.21001(18) 0.3718(3) 0.42595(8) 0.0232(6) Uani 1 1 d . . . . .
C00N C 0.01735(17) 0.4156(3) 0.29065(8) 0.0243(6) Uani 1 1 d . . . . .
H00N H -0.027790 0.415565 0.269134 0.029 Uiso 1 1 calc R U . . .
C00O C 0.07133(17) 0.3191(3) 0.14199(8) 0.0227(6) Uani 1 1 d . . . . .
C00P C 0.00801(17) 0.3679(3) 0.32550(8) 0.0235(6) Uani 1 1 d . . . . .
H00P H -0.043364 0.333334 0.327467 0.028 Uiso 1 1 calc R U . . .
C00Q C 0.67129(18) 0.4800(3) 0.44309(8) 0.0239(6) Uani 1 1 d . . . . .
H00Q H 0.715966 0.527808 0.438096 0.029 Uiso 1 1 calc R U . . .
C00R C 0.04210(18) 0.2563(3) 0.17168(8) 0.0260(7) Uani 1 1 d . . . . .
H00R H 0.015507 0.175856 0.166267 0.031 Uiso 1 1 calc R U . . .
C00S C 0.58878(18) 0.7472(3) 0.39294(8) 0.0242(6) Uani 1 1 d . . . . .
H00S H 0.646442 0.751278 0.395411 0.029 Uiso 1 1 calc R U . . .
C00T C 0.21318(18) 0.8272(3) 0.25147(8) 0.0235(6) Uani 1 1 d . . . . .
H00T H 0.230730 0.899972 0.267058 0.028 Uiso 1 1 calc R U . . .
C00U C 0.05101(18) 0.3084(3) 0.20871(8) 0.0243(6) Uani 1 1 d . . . . .
H00U H 0.031980 0.263480 0.228008 0.029 Uiso 1 1 calc R U . . .
C00V C 0.13039(18) 0.3172(3) 0.42733(8) 0.0253(7) Uani 1 1 d . . . . .
C00W C -0.01448(19) 0.2626(3) 0.39769(8) 0.0261(7) Uani 1 1 d . . . . .
C00X C 0.52197(17) 0.4542(3) 0.43774(8) 0.0243(6) Uani 1 1 d . . . . .
C00Y C 0.41404(18) 0.7328(3) 0.38523(8) 0.0260(7) Uani 1 1 d . . . . .
H00Y H 0.356348 0.728746 0.382671 0.031 Uiso 1 1 calc R U . . .
C00Z C 0.22853(17) 0.8244(3) 0.21356(8) 0.0216(6) Uani 1 1 d . . . . .
C010 C 0.45076(18) 0.8367(3) 0.37070(8) 0.0260(7) Uani 1 1 d . . . . .
H010 H 0.416402 0.903574 0.358203 0.031 Uiso 1 1 calc R U . . .
C011 C 0.53471(18) 0.3347(3) 0.45713(9) 0.0282(7) Uani 1 1 d . . . . .
H011 H 0.489997 0.285520 0.461510 0.034 Uiso 1 1 calc R U . . .
C012 C 0.68595(18) 0.3625(3) 0.46346(8) 0.0264(7) Uani 1 1 d . . . . .
C013 C 0.35180(18) 0.4255(3) 0.45837(8) 0.0284(7) Uani 1 1 d . . . . .
H013 H 0.394250 0.429085 0.480957 0.034 Uiso 1 1 calc R U . . .
C014 C 0.27462(18) 0.9380(3) 0.19953(8) 0.0258(7) Uani 1 1 d . . . . .
C015 C 0.53768(18) 0.8471(3) 0.37380(8) 0.0255(7) Uani 1 1 d . . . . .
C016 C 0.06045(18) 0.2619(3) 0.10042(8) 0.0261(7) Uani 1 1 d . . . . .
C017 C 0.61630(19) 0.2921(3) 0.46957(9) 0.0312(7) Uani 1 1 d . . . . .
H017 H 0.625761 0.212698 0.482686 0.037 Uiso 1 1 calc R U . . .
C018 C 0.27618(18) 0.3743(3) 0.45954(8) 0.0283(7) Uani 1 1 d . . . . .
H018 H 0.267772 0.340177 0.482872 0.034 Uiso 1 1 calc R U . . .
C019 C 0.0148(2) 0.3619(3) 0.07063(9) 0.0347(8) Uani 1 1 d . . . . .
H01A H 0.007575 0.326711 0.044768 0.052 Uiso 1 1 calc R U . . .
H01B H 0.047309 0.440721 0.072693 0.052 Uiso 1 1 calc R U . . .
H01C H -0.039032 0.380901 0.075774 0.052 Uiso 1 1 calc R U . . .
C01A C 0.57220(18) 0.9682(3) 0.35748(9) 0.0297(7) Uani 1 1 d . . . . .
C01B C 0.77364(19) 0.3050(3) 0.47877(9) 0.0335(7) Uani 1 1 d . . . . .
C01C C 0.1470(2) 0.2354(3) 0.09219(9) 0.0363(8) Uani 1 1 d . . . . .
H01D H 0.140328 0.202520 0.066087 0.055 Uiso 1 1 calc R U . . .
H01E H 0.176079 0.171903 0.110437 0.055 Uiso 1 1 calc R U . . .
H01F H 0.178649 0.315123 0.094888 0.055 Uiso 1 1 calc R U . . .
C01D C 0.2891(2) 0.9164(3) 0.15853(9) 0.0374(8) Uani 1 1 d . . . . .
H01G H 0.236061 0.906637 0.140321 0.056 Uiso 1 1 calc R U . . .
H01H H 0.321931 0.838810 0.158342 0.056 Uiso 1 1 calc R U . . .
H01I H 0.318283 0.990175 0.151190 0.056 Uiso 1 1 calc R U . . .
C01E C 0.0113(2) 0.1347(3) 0.09562(9) 0.0421(9) Uani 1 1 d . . . . .
H01J H -0.042929 0.149527 0.100827 0.063 Uiso 1 1 calc R U . . .
H01K H 0.040946 0.070868 0.113601 0.063 Uiso 1 1 calc R U . . .
H01L H 0.004965 0.103188 0.069381 0.063 Uiso 1 1 calc R U . . .
C01F C 0.1194(2) 0.2574(4) 0.46290(9) 0.0418(9) Uani 1 1 d . . . . .
C01G C 0.2229(2) 1.0631(3) 0.19907(10) 0.0420(9) Uani 1 1 d . . . . .
H01M H 0.252033 1.135256 0.190735 0.063 Uiso 1 1 calc R U . . .
H01N H 0.214962 1.079979 0.224837 0.063 Uiso 1 1 calc R U . . .
H01O H 0.169384 1.052443 0.181333 0.063 Uiso 1 1 calc R U . . .
C01H C 0.5571(2) 1.0872(3) 0.38159(11) 0.0440(9) Uani 1 1 d . . . . .
H01P H 0.580400 1.163795 0.372319 0.066 Uiso 1 1 calc R U . . .
H01Q H 0.583585 1.073128 0.408573 0.066 Uiso 1 1 calc R U . . .
H01R H 0.498008 1.099192 0.378966 0.066 Uiso 1 1 calc R U . . .
C01I C 0.7871(2) 0.2797(4) 0.52291(10) 0.0469(9) Uani 1 1 d . . . . .
H01S H 0.744042 0.222482 0.527607 0.070 Uiso 1 1 calc R U . . .
H01T H 0.784808 0.361132 0.536212 0.070 Uiso 1 1 calc R U . . .
H01U H 0.840913 0.239848 0.532440 0.070 Uiso 1 1 calc R U . . .
C01J C 0.6665(2) 0.9566(3) 0.35958(11) 0.0465(9) Uani 1 1 d . . . . .
H01V H 0.677059 0.879152 0.346035 0.070 Uiso 1 1 calc R U . . .
H01W H 0.696303 0.951455 0.386403 0.070 Uiso 1 1 calc R U . . .
H01X H 0.685092 1.031866 0.347603 0.070 Uiso 1 1 calc R U . . .
C01K C 0.7805(2) 0.1750(3) 0.45809(11) 0.0439(9) Uani 1 1 d . . . . .
H01Y H 0.772905 0.189952 0.430554 0.066 Uiso 1 1 calc R U . . .
H01Z H 0.738053 0.116034 0.462572 0.066 Uiso 1 1 calc R U . . .
H012 H 0.834792 0.137450 0.468186 0.066 Uiso 1 1 calc R U . . .
C01L C 0.5272(2) 0.9872(4) 0.31444(10) 0.0449(9) Uani 1 1 d . . . . .
H014 H 0.548372 1.064294 0.304407 0.067 Uiso 1 1 calc R U . . .
H015 H 0.468123 0.996724 0.312489 0.067 Uiso 1 1 calc R U . . .
H016 H 0.537075 0.912581 0.299561 0.067 Uiso 1 1 calc R U . . .
C01M C 0.84285(19) 0.3959(3) 0.47233(11) 0.0430(9) Uani 1 1 d . . . . .
H019 H 0.836019 0.411918 0.444882 0.064 Uiso 1 1 calc R U . . .
H020 H 0.896380 0.355855 0.482443 0.064 Uiso 1 1 calc R U . . .
H021 H 0.839786 0.477109 0.485595 0.064 Uiso 1 1 calc R U . . .
C01N C 0.3609(2) 0.9560(4) 0.22778(10) 0.0460(9) Uani 1 1 d . . . . .
H022 H 0.389975 1.027401 0.219025 0.069 Uiso 1 1 calc R U . . .
H023 H 0.393158 0.877395 0.228368 0.069 Uiso 1 1 calc R U . . .
H024 H 0.353258 0.974446 0.253514 0.069 Uiso 1 1 calc R U . . .
N01O N 0.1127(2) 0.2073(4) 0.49110(9) 0.0772(13) Uani 1 1 d . . . . .

loop_
_atom_site_aniso_label
_atom_site_aniso_U_11
_atom_site_aniso_U_22
_atom_site_aniso_U_33
_atom_site_aniso_U_23
_atom_site_aniso_U_13
_atom_site_aniso_U_12
N001 0.0253(13) 0.0256(13) 0.0183(12) 0.0006(10) 0.0053(10) -0.0038(10)
N002 0.0159(12) 0.0290(13) 0.0287(13) 0.0031(11) 0.0006(10) -0.0005(10)
N003 0.0301(16) 0.0547(18) 0.0316(15) -0.0043(13) 0.0157(12) -0.0177(14)
C004 0.0183(15) 0.0223(14) 0.0221(14) 0.0002(12) 0.0039(11) 0.0034(12)
C005 0.0159(14) 0.0230(14) 0.0205(14) 0.0009(12) 0.0053(11) -0.0034(11)
C006 0.0152(14) 0.0234(15) 0.0197(14) 0.0016(12) 0.0011(11) 0.0025(11)
C007 0.0187(14) 0.0205(14) 0.0173(14) -0.0006(11) 0.0066(11) 0.0015(11)
C008 0.0185(15) 0.0193(14) 0.0211(14) -0.0040(11) 0.0060(12) -0.0010(11)
C009 0.0167(14) 0.0215(14) 0.0208(14) 0.0006(12) 0.0026(11) 0.0000(11)
C00A 0.0225(15) 0.0238(15) 0.0198(14) 0.0013(12) 0.0077(12) -0.0025(12)
C00B 0.0133(14) 0.0237(15) 0.0191(14) 0.0001(12) 0.0004(11) 0.0017(11)
C00C 0.0215(15) 0.0213(14) 0.0224(15) -0.0004(12) 0.0013(12) -0.0045(12)
C00D 0.0217(15) 0.0234(14) 0.0168(14) -0.0001(12) 0.0015(11) -0.0016(12)
C00E 0.0240(16) 0.0230(15) 0.0204(14) 0.0026(12) 0.0070(12) 0.0012(12)
C00F 0.0174(15) 0.0285(15) 0.0218(15) 0.0007(12) 0.0048(12) -0.0016(12)
C00G 0.0234(15) 0.0234(15) 0.0223(15) -0.0049(12) 0.0098(12) -0.0043(12)
C00H 0.0222(15) 0.0241(15) 0.0190(14) 0.0006(12) 0.0058(12) 0.0004(12)
C00I 0.0197(15) 0.0267(15) 0.0190(14) 0.0011(12) 0.0011(12) 0.0018(12)
C00J 0.0184(15) 0.0210(14) 0.0223(14) -0.0050(12) 0.0084(12) 0.0004(11)
C00K 0.0262(16) 0.0288(16) 0.0167(14) -0.0018(12) 0.0031(12) 0.0021(13)
C00L 0.0174(14) 0.0287(15) 0.0177(14) -0.0015(12) 0.0017(11) -0.0023(12)
C00M 0.0247(16) 0.0247(15) 0.0218(15) -0.0008(12) 0.0086(12) -0.0039(12)
C00N 0.0191(15) 0.0306(16) 0.0224(15) -0.0013(12) 0.0026(12) -0.0024(12)
C00O 0.0219(15) 0.0245(15) 0.0208(15) -0.0004(12) 0.0029(12) 0.0009(12)
C00P 0.0170(15) 0.0306(16) 0.0242(15) -0.0029(13) 0.0077(12) -0.0028(12)
C00Q 0.0198(15) 0.0296(16) 0.0207(14) -0.0005(12) 0.0011(12) -0.0008(12)
C00R 0.0249(16) 0.0248(15) 0.0261(16) -0.0014(13) 0.0013(13) -0.0043(13)
C00S 0.0192(15) 0.0267(16) 0.0272(15) 0.0012(13) 0.0060(12) -0.0023(12)
C00T 0.0264(16) 0.0212(15) 0.0217(15) -0.0035(12) 0.0027(12) -0.0005(12)
C00U 0.0256(16) 0.0260(16) 0.0214(15) 0.0048(12) 0.0053(12) -0.0036(12)
C00V 0.0248(16) 0.0328(17) 0.0208(15) -0.0012(13) 0.0104(13) -0.0039(13)
C00W 0.0296(18) 0.0309(16) 0.0193(15) -0.0052(13) 0.0089(13) -0.0066(14)
C00X 0.0206(15) 0.0280(16) 0.0227(15) -0.0012(12) 0.0018(12) -0.0030(12)
C00Y 0.0174(15) 0.0274(16) 0.0310(16) 0.0004(13) 0.0009(12) -0.0007(12)
C00Z 0.0208(15) 0.0194(14) 0.0227(15) 0.0017(12) 0.0007(12) 0.0045(12)
C010 0.0237(16) 0.0269(16) 0.0249(16) 0.0020(13) 0.0001(12) 0.0011(13)
C011 0.0222(16) 0.0284(16) 0.0334(17) 0.0044(13) 0.0049(13) -0.0030(13)
C012 0.0279(17) 0.0252(15) 0.0238(15) 0.0014(13) 0.0008(13) 0.0038(13)
C013 0.0234(16) 0.0373(17) 0.0220(15) 0.0007(13) -0.0001(13) -0.0019(13)
C014 0.0277(16) 0.0214(15) 0.0270(16) 0.0016(12) 0.0032(13) -0.0056(12)
C015 0.0247(16) 0.0232(15) 0.0270(16) 0.0009(12) 0.0027(13) -0.0019(12)
C016 0.0271(16) 0.0284(16) 0.0225(15) -0.0033(13) 0.0049(12) -0.0051(13)
C017 0.0304(18) 0.0296(17) 0.0318(17) 0.0104(14) 0.0034(14) 0.0033(14)
C018 0.0305(17) 0.0384(18) 0.0170(14) 0.0044(13) 0.0077(13) -0.0043(14)
C019 0.0350(19) 0.0411(19) 0.0249(16) -0.0051(14) 0.0003(14) 0.0001(15)
C01A 0.0249(16) 0.0279(16) 0.0347(17) 0.0091(14) 0.0035(13) -0.0009(13)
C01B 0.0256(17) 0.0357(18) 0.0369(18) 0.0083(15) 0.0024(14) 0.0052(14)
C01C 0.0346(19) 0.044(2) 0.0294(17) -0.0074(15) 0.0062(14) 0.0021(15)
C01D 0.048(2) 0.0323(18) 0.0359(19) 0.0017(15) 0.0167(16) -0.0109(16)
C01E 0.061(2) 0.0385(19) 0.0255(17) -0.0126(15) 0.0064(16) -0.0188(17)
C01F 0.036(2) 0.062(2) 0.0276(18) -0.0005(17) 0.0081(15) -0.0216(17)
C01G 0.061(2) 0.0230(17) 0.044(2) 0.0058(15) 0.0152(18) 0.0027(16)
C01H 0.044(2) 0.0321(19) 0.051(2) 0.0062(16) 0.0024(17) -0.0069(16)
C01I 0.037(2) 0.056(2) 0.040(2) 0.0143(18) -0.0055(16) 0.0133(18)
C01J 0.0297(19) 0.043(2) 0.067(2) 0.0274(19) 0.0113(17) -0.0040(16)
C01K 0.0318(19) 0.038(2) 0.065(2) 0.0019(18) 0.0172(17) 0.0071(15)
C01L 0.046(2) 0.049(2) 0.038(2) 0.0154(17) 0.0065(16) -0.0030(17)
C01M 0.0219(17) 0.045(2) 0.058(2) 0.0081(18) 0.0010(16) 0.0055(15)
C01N 0.035(2) 0.054(2) 0.045(2) 0.0052(18) 0.0004(16) -0.0160(17)
N01O 0.083(3) 0.122(3) 0.0280(17) 0.013(2) 0.0152(17) -0.050(2)

loop_
_atom_type_symbol
_atom_type_description
_atom_type_scat_dispersion_real
_atom_type_scat_dispersion_imag
_atom_type_scat_source
C C 0.0033 0.0016 'International Tables Vol C Tables 4.2.6.8 and 6.1.1.4'
H H 0.0000 0.0000 'International Tables Vol C Tables 4.2.6.8 and 6.1.1.4'
N N 0.0061 0.0033 'International Tables Vol C Tables 4.2.6.8 and 6.1.1.4'
O O 0.0106 0.0060 'International Tables Vol C Tables 4.2.6.8 and 6.1.1.4'

loop_
_geom_angle_atom_site_label_1
_geom_angle_atom_site_label_2
_geom_angle_atom_site_label_3
_geom_angle
_geom_angle_site_symmetry_1
_geom_angle_site_symmetry_3
_geom_angle_publ_flag
C009 N001 C00L 108.2(2) . . ?
C009 N001 C00E 125.8(2) . . ?
C00L N001 C00E 124.9(2) . . ?
C00X N002 C00C 107.8(2) . . ?
C00X N002 C00F 125.2(2) . . ?
C00C N002 C00F 126.9(2) . . ?
C00Z C004 C00B 120.5(3) . . ?
C00Z C004 H004 119.7 . . ?
C00B C004 H004 119.7 . . ?
C00E C005 C008 120.8(2) . . ?
C00E C005 H005 119.6 . . ?
C008 C005 H005 119.6 . . ?
C00H C006 C00L 119.6(3) . . ?
C00H C006 C00B 132.7(3) . . ?
C00L C006 C00B 107.7(2) . . ?
C00A C007 C00M 118.1(2) . . ?
C00A C007 C008 122.7(2) . . ?
C00M C007 C008 119.2(2) . . ?
C005 C008 C00J 118.0(2) . . ?
C005 C008 C007 122.4(2) . . ?
C00J C008 C007 119.6(2) . . ?
C00K C009 N001 130.2(2) . . ?
C00K C009 C00B 120.6(3) . . ?
N001 C009 C00B 109.1(2) . . ?
C00F C00A C007 121.2(3) . . ?
C00F C00A H00A 119.4 . . ?
C007 C00A H00A 119.4 . . ?
C004 C00B C009 119.9(2) . . ?
C004 C00B C006 133.4(3) . . ?
C009 C00B C006 106.7(2) . . ?
C00Y C00C C00I 121.4(3) . . ?
C00Y C00C N002 129.8(3) . . ?
C00I C00C N002 108.7(2) . . ?
C00Q C00D C00X 120.1(3) . . ?
C00Q C00D C00I 133.4(3) . . ?
C00X C00D C00I 106.5(2) . . ?
C005 C00E C00N 120.5(2) . . ?
C005 C00E N001 120.3(2) . . ?
C00N C00E N001 119.1(2) . . ?
C00A C00F C013 120.1(3) . . ?
C00A C00F N002 120.9(2) . . ?
C013 C00F N002 118.9(2) . . ?
C00V C00G C00J 121.5(3) . . ?
C00V C00G C00W 119.4(3) . . ?
C00J C00G C00W 119.2(2) . . ?
C00O C00H C006 120.3(3) . . ?
C00O C00H H00H 119.8 . . ?
C006 C00H H00H 119.8 . . ?
C00S C00I C00C 119.7(3) . . ?
C00S C00I C00D 133.0(3) . . ?
C00C C00I C00D 107.3(2) . . ?
C00P C00J C008 119.9(2) . . ?
C00P C00J C00G 120.9(2) . . ?
C008 C00J C00G 119.2(2) . . ?
C00T C00K C009 117.9(3) . . ?
C00T C00K H00K 121.1 . . ?
C009 C00K H00K 121.1 . . ?
C00U C00L C006 121.0(2) . . ?
C00U C00L N001 130.7(2) . . ?
C006 C00L N001 108.3(2) . . ?
C018 C00M C007 119.6(3) . . ?
C018 C00M C00V 120.8(3) . . ?
C007 C00M C00V 119.6(2) . . ?
C00P C00N C00E 119.8(3) . . ?
C00P C00N H00N 120.1 . . ?
C00E C00N H00N 120.1 . . ?
C00H C00O C00R 118.1(3) . . ?
C00H C00O C016 118.9(2) . . ?
C00R C00O C016 123.0(2) . . ?
C00N C00P C00J 121.0(3) . . ?
C00N C00P H00P 119.5 . . ?
C00J C00P H00P 119.5 . . ?
C012 C00Q C00D 119.9(3) . . ?
C012 C00Q H00Q 120.0 . . ?
C00D C00Q H00Q 120.0 . . ?
C00U C00R C00O 122.9(3) . . ?
C00U C00R H00R 118.5 . . ?
C00O C00R H00R 118.5 . . ?
C015 C00S C00I 120.1(3) . . ?
C015 C00S H00S 119.9 . . ?
C00I C00S H00S 119.9 . . ?
C00K C00T C00Z 123.3(3) . . ?
C00K C00T H00T 118.4 . . ?
C00Z C00T H00T 118.4 . . ?
C00R C00U C00L 118.0(3) . . ?
C00R C00U H00U 121.0 . . ?
C00L C00U H00U 121.0 . . ?
C00G C00V C00M 121.0(3) . . ?
C00G C00V C01F 119.6(3) . . ?
C00M C00V C01F 119.4(3) . . ?
N003 C00W C00G 178.7(4) . . ?
C011 C00X N002 129.2(3) . . ?
C011 C00X C00D 121.1(3) . . ?
N002 C00X C00D 109.6(2) . . ?
C010 C00Y C00C 117.5(3) . . ?
C010 C00Y H00Y 121.2 . . ?
C00C C00Y H00Y 121.2 . . ?
C004 C00Z C00T 117.7(3) . . ?
C004 C00Z C014 122.5(3) . . ?
C00T C00Z C014 119.8(2) . . ?
C00Y C010 C015 123.3(3) . . ?
C00Y C010 H010 118.3 . . ?
C015 C010 H010 118.3 . . ?
C017 C011 C00X 117.3(3) . . ?
C017 C011 H011 121.3 . . ?
C00X C011 H011 121.3 . . ?
C00Q C012 C017 118.0(3) . . ?
C00Q C012 C01B 123.4(3) . . ?
C017 C012 C01B 118.6(3) . . ?
C018 C013 C00F 119.9(3) . . ?
C018 C013 H013 120.1 . . ?
C00F C013 H013 120.1 . . ?
C00Z C014 C01D 112.9(2) . . ?
C00Z C014 C01G 109.0(2) . . ?
C01D C014 C01G 108.3(3) . . ?
C00Z C014 C01N 109.3(2) . . ?
C01D C014 C01N 108.0(3) . . ?
C01G C014 C01N 109.3(3) . . ?
C00S C015 C010 118.0(3) . . ?
C00S C015 C01A 122.9(3) . . ?
C010 C015 C01A 119.1(3) . . ?
C01E C016 C019 109.4(3) . . ?
C01E C016 C01C 108.5(3) . . ?
C019 C016 C01C 108.5(3) . . ?
C01E C016 C00O 112.0(2) . . ?
C019 C016 C00O 109.1(2) . . ?
C01C C016 C00O 109.4(2) . . ?
C011 C017 C012 123.5(3) . . ?
C011 C017 H017 118.3 . . ?
C012 C017 H017 118.3 . . ?
C013 C018 C00M 121.1(3) . . ?
C013 C018 H018 119.5 . . ?
C00M C018 H018 119.5 . . ?
C016 C019 H01A 109.5 . . ?
C016 C019 H01B 109.5 . . ?
H01A C019 H01B 109.5 . . ?
C016 C019 H01C 109.5 . . ?
H01A C019 H01C 109.5 . . ?
H01B C019 H01C 109.5 . . ?
C015 C01A C01J 112.0(2) . . ?
C015 C01A C01H 108.4(3) . . ?
C01J C01A C01H 108.8(3) . . ?
C015 C01A C01L 109.7(3) . . ?
C01J C01A C01L 108.0(3) . . ?
C01H C01A C01L 110.0(3) . . ?
C01M C01B C01K 108.8(3) . . ?
C01M C01B C012 112.6(3) . . ?
C01K C01B C012 109.3(3) . . ?
C01M C01B C01I 108.1(3) . . ?
C01K C01B C01I 108.9(3) . . ?
C012 C01B C01I 109.1(3) . . ?
C016 C01C H01D 109.5 . . ?
C016 C01C H01E 109.5 . . ?
H01D C01C H01E 109.5 . . ?
C016 C01C H01F 109.5 . . ?
H01D C01C H01F 109.5 . . ?
H01E C01C H01F 109.5 . . ?
C014 C01D H01G 109.5 . . ?
C014 C01D H01H 109.5 . . ?
H01G C01D H01H 109.5 . . ?
C014 C01D H01I 109.5 . . ?
H01G C01D H01I 109.5 . . ?
H01H C01D H01I 109.5 . . ?
C016 C01E H01J 109.5 . . ?
C016 C01E H01K 109.5 . . ?
H01J C01E H01K 109.5 . . ?
C016 C01E H01L 109.5 . . ?
H01J C01E H01L 109.5 . . ?
H01K C01E H01L 109.5 . . ?
N01O C01F C00V 177.8(5) . . ?
C014 C01G H01M 109.5 . . ?
C014 C01G H01N 109.5 . . ?
H01M C01G H01N 109.5 . . ?
C014 C01G H01O 109.5 . . ?
H01M C01G H01O 109.5 . . ?
H01N C01G H01O 109.5 . . ?
C01A C01H H01P 109.5 . . ?
C01A C01H H01Q 109.5 . . ?
H01P C01H H01Q 109.5 . . ?
C01A C01H H01R 109.5 . . ?
H01P C01H H01R 109.5 . . ?
H01Q C01H H01R 109.5 . . ?
C01B C01I H01S 109.5 . . ?
C01B C01I H01T 109.5 . . ?
H01S C01I H01T 109.5 . . ?
C01B C01I H01U 109.5 . . ?
H01S C01I H01U 109.5 . . ?
H01T C01I H01U 109.5 . . ?
C01A C01J H01V 109.5 . . ?
C01A C01J H01W 109.5 . . ?
H01V C01J H01W 109.5 . . ?
C01A C01J H01X 109.5 . . ?
H01V C01J H01X 109.5 . . ?
H01W C01J H01X 109.5 . . ?
C01B C01K H01Y 109.5 . . ?
C01B C01K H01Z 109.5 . . ?
H01Y C01K H01Z 109.5 . . ?
C01B C01K H012 109.5 . . ?
H01Y C01K H012 109.5 . . ?
H01Z C01K H012 109.5 . . ?
C01A C01L H014 109.5 . . ?
C01A C01L H015 109.5 . . ?
H014 C01L H015 109.5 . . ?
C01A C01L H016 109.5 . . ?
H014 C01L H016 109.5 . . ?
H015 C01L H016 109.5 . . ?
C01B C01M H019 109.5 . . ?
C01B C01M H020 109.5 . . ?
H019 C01M H020 109.5 . . ?
C01B C01M H021 109.5 . . ?
H019 C01M H021 109.5 . . ?
H020 C01M H021 109.5 . . ?
C014 C01N H022 109.5 . . ?
C014 C01N H023 109.5 . . ?
H022 C01N H023 109.5 . . ?
C014 C01N H024 109.5 . . ?
H022 C01N H024 109.5 . . ?
H023 C01N H024 109.5 . . ?

loop_
_geom_bond_atom_site_label_1
_geom_bond_atom_site_label_2
_geom_bond_distance
_geom_bond_site_symmetry_2
_geom_bond_publ_flag
N001 C009 1.399(3) . ?
N001 C00L 1.408(3) . ?
N001 C00E 1.417(3) . ?
N002 C00X 1.398(4) . ?
N002 C00C 1.407(4) . ?
N002 C00F 1.415(4) . ?
N003 C00W 1.144(4) . ?
C004 C00Z 1.384(4) . ?
C004 C00B 1.396(4) . ?
C004 H004 0.9300 . ?
C005 C00E 1.378(4) . ?
C005 C008 1.410(4) . ?
C005 H005 0.9300 . ?
C006 C00H 1.400(4) . ?
C006 C00L 1.403(4) . ?
C006 C00B 1.444(4) . ?
C007 C00A 1.401(4) . ?
C007 C00M 1.415(4) . ?
C007 C008 1.464(4) . ?
C008 C00J 1.414(4) . ?
C009 C00K 1.389(4) . ?
C009 C00B 1.407(4) . ?
C00A C00F 1.379(4) . ?
C00A H00A 0.9300 . ?
C00C C00Y 1.389(4) . ?
C00C C00I 1.402(4) . ?
C00D C00Q 1.399(4) . ?
C00D C00X 1.400(4) . ?
C00D C00I 1.452(4) . ?
C00E C00N 1.399(4) . ?
C00F C013 1.404(4) . ?
C00G C00V 1.368(4) . ?
C00G C00J 1.430(4) . ?
C00G C00W 1.447(4) . ?
C00H C00O 1.391(4) . ?
C00H H00H 0.9300 . ?
C00I C00S 1.397(4) . ?
C00J C00P 1.405(4) . ?
C00K C00T 1.377(4) . ?
C00K H00K 0.9300 . ?
C00L C00U 1.386(4) . ?
C00M C018 1.410(4) . ?
C00M C00V 1.430(4) . ?
C00N C00P 1.360(4) . ?
C00N H00N 0.9300 . ?
C00O C00R 1.400(4) . ?
C00O C016 1.547(4) . ?
C00P H00P 0.9300 . ?
C00Q C012 1.391(4) . ?
C00Q H00Q 0.9300 . ?
C00R C00U 1.384(4) . ?
C00R H00R 0.9300 . ?
C00S C015 1.393(4) . ?
C00S H00S 0.9300 . ?
C00T C00Z 1.412(4) . ?
C00T H00T 0.9300 . ?
C00U H00U 0.9300 . ?
C00V C01F 1.440(4) . ?
C00X C011 1.392(4) . ?
C00Y C010 1.376(4) . ?
C00Y H00Y 0.9300 . ?
C00Z C014 1.528(4) . ?
C010 C015 1.407(4) . ?
C010 H010 0.9300 . ?
C011 C017 1.379(4) . ?
C011 H011 0.9300 . ?
C012 C017 1.406(4) . ?
C012 C01B 1.533(4) . ?
C013 C018 1.355(4) . ?
C013 H013 0.9300 . ?
C014 C01D 1.529(4) . ?
C014 C01G 1.533(4) . ?
C014 C01N 1.543(4) . ?
C015 C01A 1.527(4) . ?
C016 C01E 1.519(4) . ?
C016 C019 1.532(4) . ?
C016 C01C 1.534(4) . ?
C017 H017 0.9300 . ?
C018 H018 0.9300 . ?
C019 H01A 0.9600 . ?
C019 H01B 0.9600 . ?
C019 H01C 0.9600 . ?
C01A C01J 1.535(4) . ?
C01A C01H 1.535(5) . ?
C01A C01L 1.538(4) . ?
C01B C01M 1.523(5) . ?
C01B C01K 1.532(5) . ?
C01B C01I 1.539(5) . ?
C01C H01D 0.9600 . ?
C01C H01E 0.9600 . ?
C01C H01F 0.9600 . ?
C01D H01G 0.9600 . ?
C01D H01H 0.9600 . ?
C01D H01I 0.9600 . ?
C01E H01J 0.9600 . ?
C01E H01K 0.9600 . ?
C01E H01L 0.9600 . ?
C01F N01O 1.144(4) . ?
C01G H01M 0.9600 . ?
C01G H01N 0.9600 . ?
C01G H01O 0.9600 . ?
C01H H01P 0.9600 . ?
C01H H01Q 0.9600 . ?
C01H H01R 0.9600 . ?
C01I H01S 0.9600 . ?
C01I H01T 0.9600 . ?
C01I H01U 0.9600 . ?
C01J H01V 0.9600 . ?
C01J H01W 0.9600 . ?
C01J H01X 0.9600 . ?
C01K H01Y 0.9600 . ?
C01K H01Z 0.9600 . ?
C01K H012 0.9600 . ?
C01L H014 0.9600 . ?
C01L H015 0.9600 . ?
C01L H016 0.9600 . ?
C01M H019 0.9600 . ?
C01M H020 0.9600 . ?
C01M H021 0.9600 . ?
C01N H022 0.9600 . ?
C01N H023 0.9600 . ?
C01N H024 0.9600 . ?
